data_4516684
loop_
_publ_author_name
'Gao, Yuning'
'Xu, Qin'
'Shi, Min'

_publ_section_title
;
 Enantioselective Synthesis of Polycyclic Indole Derivatives Based on
 aza-Morita--Baylis--Hillman Reaction
;
_journal_issue 11
_journal_name_full 'ACS Catalysis'
_journal_page_first 6608
_journal_paper_doi 10.1021/acscatal.5b01579
_journal_volume 5
_journal_year 2015
_chemical_formula_sum 'C35 H28 Cl2 N2 O4 S'
_chemical_formula_weight 643.55
_space_group_IT_number 2
_space_group_name_Hall '-P 1'
_space_group_name_H-M_alt 'P -1'
_symmetry_cell_setting triclinic
_symmetry_space_group_name_H-M 'P -1'
_atom_sites_solution_hydrogens geom
_atom_sites_solution_primary direct
_atom_sites_solution_secondary difmap
_audit_creation_method SHELXL-97
_cell_angle_alpha 85.692(2)
_cell_angle_beta 79.538(2)
_cell_angle_gamma 67.684(2)
_cell_formula_units_Z 4
_cell_length_a 11.9029(10)
_cell_length_b 15.3015(13)
_cell_length_c 19.0001(16)
_cell_measurement_reflns_used 1845
_cell_measurement_temperature 293(2)
_cell_measurement_theta_max 38.268
_cell_measurement_theta_min 5.208
_cell_volume 3148.1(5)
_computing_cell_refinement 'Bruker SMART'
_computing_data_collection 'Bruker SMART'
_computing_data_reduction 'Bruker SHELXTL'
_computing_molecular_graphics 'Bruker SHELXTL'
_computing_publication_material 'Bruker SHELXTL'
_computing_structure_refinement 'SHELXL-97 (Sheldrick, 1997)'
_computing_structure_solution 'SHELXS-97 (Sheldrick, 1990)'
_diffrn_ambient_temperature 293(2)
_diffrn_measured_fraction_theta_full 0.998
_diffrn_measured_fraction_theta_max 0.998
_diffrn_measurement_device_type 'CCD area detector'
_diffrn_measurement_method 'phi and omega scans'
_diffrn_radiation_monochromator graphite
_diffrn_radiation_source 'fine-focus sealed tube'
_diffrn_radiation_type MoK\a
_diffrn_radiation_wavelength 0.71073
_diffrn_reflns_av_R_equivalents 0.0413
_diffrn_reflns_av_sigmaI/netI 0.0911
_diffrn_reflns_limit_h_max 14
_diffrn_reflns_limit_h_min -14
_diffrn_reflns_limit_k_max 16
_diffrn_reflns_limit_k_min -18
_diffrn_reflns_limit_l_max 15
_diffrn_reflns_limit_l_min -23
_diffrn_reflns_number 18586
_diffrn_reflns_theta_full 25.50
_diffrn_reflns_theta_max 25.50
_diffrn_reflns_theta_min 1.44
_exptl_absorpt_coefficient_mu 0.315
_exptl_absorpt_correction_T_max 1.00000
_exptl_absorpt_correction_T_min 0.11526
_exptl_absorpt_correction_type empirical
_exptl_absorpt_process_details sadabs
_exptl_crystal_colour yellow
_exptl_crystal_density_diffrn 1.358
_exptl_crystal_density_method 'not measured'
_exptl_crystal_description prismatic
_exptl_crystal_F_000 1336
_exptl_crystal_size_max 0.211
_exptl_crystal_size_mid 0.158
_exptl_crystal_size_min 0.123
_refine_diff_density_max 0.297
_refine_diff_density_min -0.359
_refine_diff_density_rms 0.047
_refine_ls_extinction_method none
_refine_ls_goodness_of_fit_ref 0.987
_refine_ls_hydrogen_treatment mixed
_refine_ls_matrix_type full
_refine_ls_number_parameters 810
_refine_ls_number_reflns 11720
_refine_ls_number_restraints 3
_refine_ls_restrained_S_all 0.990
_refine_ls_R_factor_all 0.1284
_refine_ls_R_factor_gt 0.0589
_refine_ls_shift/su_max 0.000
_refine_ls_shift/su_mean 0.000
_refine_ls_structure_factor_coef Fsqd
_refine_ls_weighting_details 'calc w=1/[\s^2^(Fo^2^)+(0.0635P)^2^+0.0000P] where P=(Fo^2^+2Fc^2^)/3'
_refine_ls_weighting_scheme calc
_refine_ls_wR_factor_gt 0.1317
_refine_ls_wR_factor_ref 0.1645
_reflns_number_gt 5953
_reflns_number_total 11720
_reflns_threshold_expression >2sigma(I)
_cod_data_source_file cs5b01579_si_002.cif
_cod_data_source_block cd213687
_cod_depositor_comments
;
The following automatic conversions were performed:

data item '_symmetry_cell_setting' value 'Triclinic' was changed to
'triclinic' in accordance with the
/home/saulius/struct/COD-crude-data/automatic-downloads/DataCite-retrospective/ACS/depositions/lib/dictionaries/cif_core.dic
dictionary named 'cif_core.dic' version 2.4.2 last updated on
2011-04-26.

Automatic conversion script
Id: cif_fix_values 6909 2019-04-08 15:41:33Z antanas 
;
_cod_original_sg_symbol_H-M P-1
_cod_database_code 4516684

loop_
_symmetry_equiv_pos_as_xyz
'x, y, z'
'-x, -y, -z'

loop_
_atom_site_label
_atom_site_type_symbol
_atom_site_fract_x
_atom_site_fract_y
_atom_site_fract_z
_atom_site_U_iso_or_equiv
_atom_site_adp_type
_atom_site_occupancy
_atom_site_symmetry_multiplicity
_atom_site_calc_flag
_atom_site_refinement_flags
_atom_site_disorder_assembly
_atom_site_disorder_group
S1 S 0.72239(9) 0.71516(6) 0.30028(5) 0.0579(3) Uani 1 1 d . . .
S2 S 0.46704(9) 0.16052(8) 0.31484(5) 0.0668(3) Uani 1 1 d . . .
Cl1 Cl 0.05966(10) 0.97052(9) 0.08730(9) 0.1086(5) Uani 1 1 d . . .
Cl2 Cl 0.93890(11) 0.78699(10) 0.08810(8) 0.1115(5) Uani 1 1 d . . .
Cl3 Cl 0.26643(14) 0.61061(9) 0.32571(7) 0.1144(5) Uani 1 1 d . . .
Cl4 Cl -0.02666(19) 0.38902(18) 0.04363(13) 0.1253(8) Uani 0.65 1 d PD A 1
Cl4' Cl 0.1044(3) 0.2161(3) 0.2617(3) 0.1122(14) Uani 0.35 1 d PD A 2
N1 N 0.7886(2) 0.45498(19) 0.33342(15) 0.0502(7) Uani 1 1 d . . .
N2 N 0.7501(2) 0.61830(18) 0.25452(14) 0.0471(7) Uani 1 1 d . . .
N3 N 0.7967(2) 0.04420(18) 0.25819(14) 0.0487(7) Uani 1 1 d . . .
N4 N 0.5638(2) 0.14876(19) 0.23770(14) 0.0498(7) Uani 1 1 d . . .
O1 O 0.6363(3) 0.57240(17) 0.07287(14) 0.0765(8) Uani 1 1 d . . .
O2 O 0.55776(19) 0.68835(15) 0.15325(11) 0.0489(6) Uani 1 1 d . . .
O3 O 0.5935(2) 0.76755(17) 0.30798(14) 0.0730(8) Uani 1 1 d . . .
O4 O 0.8069(3) 0.75599(18) 0.26463(13) 0.0766(8) Uani 1 1 d . . .
O5 O 0.6010(3) 0.2771(3) 0.04617(16) 0.1137(13) Uani 1 1 d . . .
O6 O 0.4786(2) 0.32034(18) 0.14890(13) 0.0656(7) Uani 1 1 d . . .
O7 O 0.4283(3) 0.2570(2) 0.33392(14) 0.0875(9) Uani 1 1 d . . .
O8 O 0.3791(2) 0.1233(2) 0.30229(15) 0.0946(10) Uani 1 1 d . . .
C1 C 0.7874(3) 0.3943(2) 0.39168(18) 0.0523(9) Uani 1 1 d . . .
C2 C 0.8838(4) 0.3277(3) 0.4207(2) 0.0695(11) Uani 1 1 d . . .
H2 H 0.9653 0.3170 0.4012 0.083 Uiso 1 1 calc R . .
C3 C 0.8541(5) 0.2780(3) 0.4795(2) 0.0821(13) Uani 1 1 d . . .
H3 H 0.9167 0.2324 0.5000 0.099 Uiso 1 1 calc R . .
C4 C 0.7328(5) 0.2946(3) 0.5088(2) 0.0825(13) Uani 1 1 d . . .
H4 H 0.7153 0.2604 0.5489 0.099 Uiso 1 1 calc R . .
C5 C 0.6379(4) 0.3605(3) 0.4797(2) 0.0725(11) Uani 1 1 d . . .
H5 H 0.5566 0.3707 0.4998 0.087 Uiso 1 1 calc R . .
C6 C 0.6646(4) 0.4120(3) 0.41953(19) 0.0585(10) Uani 1 1 d . . .
C7 C 0.5909(3) 0.4847(3) 0.3770(2) 0.0609(10) Uani 1 1 d . . .
H7 H 0.5053 0.5103 0.3834 0.073 Uiso 1 1 calc R . .
C8 C 0.6682(3) 0.5092(2) 0.32609(18) 0.0499(9) Uani 1 1 d . . .
C9 C 0.6517(3) 0.5776(2) 0.26519(18) 0.0493(8) Uani 1 1 d . . .
H9 H 0.5716 0.6293 0.2770 0.059 Uiso 1 1 calc R . .
C10 C 0.8736(3) 0.5474(3) 0.25079(19) 0.0512(9) Uani 1 1 d . . .
C11 C 0.8875(3) 0.4697(3) 0.28959(18) 0.0519(9) Uani 1 1 d . . .
H11 H 0.9659 0.4232 0.2876 0.062 Uiso 1 1 calc R . .
C12 C 0.9742(3) 0.5639(3) 0.1997(2) 0.0751(12) Uani 1 1 d . . .
H12A H 1.0504 0.5116 0.2019 0.113 Uiso 1 1 calc R . .
H12B H 0.9815 0.6209 0.2123 0.113 Uiso 1 1 calc R . .
H12C H 0.9557 0.5698 0.1521 0.113 Uiso 1 1 calc R . .
C13 C 0.6560(3) 0.5353(2) 0.19476(18) 0.0490(8) Uani 1 1 d . . .
C14 C 0.6174(3) 0.5988(2) 0.1331(2) 0.0503(9) Uani 1 1 d . . .
C15 C 0.6914(4) 0.4442(3) 0.1847(2) 0.0819(13) Uani 1 1 d . . .
H15A H 0.6915 0.4219 0.1404 0.098 Uiso 1 1 calc R . .
H15B H 0.7163 0.4019 0.2218 0.098 Uiso 1 1 calc R . .
C16 C 0.5132(3) 0.7565(2) 0.09788(18) 0.0506(9) Uani 1 1 d . . .
H16 H 0.4943 0.7253 0.0610 0.061 Uiso 1 1 calc R . .
C17 C 0.3962(3) 0.8330(2) 0.13177(19) 0.0503(9) Uani 1 1 d . . .
C18 C 0.2954(3) 0.8652(2) 0.0981(2) 0.0597(10) Uani 1 1 d . . .
H18 H 0.2995 0.8399 0.0542 0.072 Uiso 1 1 calc R . .
C19 C 0.1875(3) 0.9351(3) 0.1288(3) 0.0684(11) Uani 1 1 d . . .
C20 C 0.1804(4) 0.9750(3) 0.1928(3) 0.0825(14) Uani 1 1 d . . .
H20 H 0.1082 1.0228 0.2130 0.099 Uiso 1 1 calc R . .
C21 C 0.2815(4) 0.9431(3) 0.2262(3) 0.0833(13) Uani 1 1 d . . .
H21 H 0.2782 0.9697 0.2694 0.100 Uiso 1 1 calc R . .
C22 C 0.3888(4) 0.8714(3) 0.1963(2) 0.0665(11) Uani 1 1 d . . .
H22 H 0.4562 0.8493 0.2200 0.080 Uiso 1 1 calc R . .
C23 C 0.6103(3) 0.7955(2) 0.06390(19) 0.0543(9) Uani 1 1 d . . .
C24 C 0.5868(4) 0.8557(3) 0.0061(2) 0.0719(11) Uani 1 1 d . . .
H24 H 0.5130 0.8707 -0.0108 0.086 Uiso 1 1 calc R . .
C25 C 0.6701(4) 0.8938(3) -0.0269(2) 0.0874(14) Uani 1 1 d . . .
H25 H 0.6530 0.9339 -0.0661 0.105 Uiso 1 1 calc R . .
C26 C 0.7793(4) 0.8731(3) -0.0021(2) 0.0851(14) Uani 1 1 d . . .
H26 H 0.8364 0.8987 -0.0241 0.102 Uiso 1 1 calc R . .
C27 C 0.8018(4) 0.8138(3) 0.0558(2) 0.0719(11) Uani 1 1 d . . .
C28 C 0.7191(3) 0.7746(3) 0.0891(2) 0.0612(10) Uani 1 1 d . . .
H28 H 0.7365 0.7344 0.1282 0.073 Uiso 1 1 calc R . .
C29 C 0.7607(3) 0.6782(2) 0.38574(19) 0.0529(9) Uani 1 1 d . . .
C30 C 0.8776(4) 0.6588(3) 0.3985(2) 0.0697(11) Uani 1 1 d . . .
H30 H 0.9378 0.6648 0.3619 0.084 Uiso 1 1 calc R . .
C31 C 0.9053(4) 0.6301(3) 0.4661(2) 0.0745(12) Uani 1 1 d . . .
H31 H 0.9846 0.6171 0.4746 0.089 Uiso 1 1 calc R . .
C32 C 0.8179(4) 0.6202(3) 0.5211(2) 0.0667(11) Uani 1 1 d . . .
C33 C 0.7005(4) 0.6413(3) 0.5068(2) 0.0724(11) Uani 1 1 d . . .
H33 H 0.6396 0.6363 0.5434 0.087 Uiso 1 1 calc R . .
C34 C 0.6720(3) 0.6696(3) 0.4398(2) 0.0649(11) Uani 1 1 d . . .
H34 H 0.5928 0.6828 0.4311 0.078 Uiso 1 1 calc R . .
C35 C 0.8457(4) 0.5920(3) 0.5956(2) 0.0974(15) Uani 1 1 d . . .
H35A H 0.9328 0.5592 0.5935 0.146 Uiso 1 1 calc R . .
H35B H 0.8035 0.5515 0.6164 0.146 Uiso 1 1 calc R . .
H35C H 0.8184 0.6476 0.6244 0.146 Uiso 1 1 calc R . .
C36 C 0.8880(3) 0.0003(2) 0.29875(18) 0.0488(8) Uani 1 1 d . . .
C37 C 0.9518(3) -0.0957(3) 0.3100(2) 0.0606(10) Uani 1 1 d . . .
H37 H 0.9375 -0.1418 0.2878 0.073 Uiso 1 1 calc R . .
C38 C 1.0357(4) -0.1189(3) 0.3548(2) 0.0744(12) Uani 1 1 d . . .
H38 H 1.0802 -0.1823 0.3634 0.089 Uiso 1 1 calc R . .
C39 C 1.0568(4) -0.0505(3) 0.3881(2) 0.0822(13) Uani 1 1 d . . .
H39 H 1.1141 -0.0688 0.4190 0.099 Uiso 1 1 calc R . .
C40 C 0.9948(4) 0.0437(3) 0.3763(2) 0.0764(12) Uani 1 1 d . . .
H40 H 1.0108 0.0888 0.3985 0.092 Uiso 1 1 calc R . .
C41 C 0.9081(3) 0.0712(3) 0.3312(2) 0.0580(10) Uani 1 1 d . . .
C42 C 0.8237(3) 0.1602(3) 0.3088(2) 0.0623(10) Uani 1 1 d . . .
H42 H 0.8161 0.2199 0.3216 0.075 Uiso 1 1 calc R . .
C43 C 0.7578(3) 0.1408(2) 0.26597(18) 0.0485(8) Uani 1 1 d . . .
C44 C 0.6503(3) 0.1995(2) 0.23046(18) 0.0498(9) Uani 1 1 d . . .
H44 H 0.6081 0.2601 0.2552 0.060 Uiso 1 1 calc R . .
C45 C 0.6228(3) 0.0536(3) 0.21066(19) 0.0538(9) Uani 1 1 d . . .
C46 C 0.7367(3) 0.0042(2) 0.22126(18) 0.0518(9) Uani 1 1 d . . .
H46 H 0.7770 -0.0572 0.2042 0.062 Uiso 1 1 calc R . .
C47 C 0.5535(4) 0.0210(3) 0.1671(2) 0.0859(13) Uani 1 1 d . . .
H47A H 0.5467 0.0560 0.1230 0.129 Uiso 1 1 calc R . .
H47B H 0.4727 0.0313 0.1933 0.129 Uiso 1 1 calc R . .
H47C H 0.5967 -0.0450 0.1571 0.129 Uiso 1 1 calc R . .
C48 C 0.6842(3) 0.2183(2) 0.15111(19) 0.0479(8) Uani 1 1 d . . .
C49 C 0.5857(3) 0.2730(2) 0.1097(2) 0.0527(9) Uani 1 1 d . . .
C50 C 0.7977(3) 0.1899(3) 0.1178(2) 0.0736(12) Uani 1 1 d . . .
H50A H 0.8145 0.2042 0.0696 0.088 Uiso 1 1 calc R . .
H50B H 0.8619 0.1553 0.1423 0.088 Uiso 1 1 calc R . .
C51 C 0.3794(3) 0.3816(3) 0.11215(19) 0.0606(10) Uani 1 1 d . . .
H51 H 0.4106 0.3810 0.0607 0.073 Uiso 1 1 calc R . .
C52 C 0.3385(3) 0.4805(3) 0.1396(2) 0.0551(9) Uani 1 1 d . . .
C53 C 0.3073(4) 0.5553(3) 0.0930(2) 0.0784(12) Uani 1 1 d . . .
H53 H 0.3180 0.5440 0.0444 0.094 Uiso 1 1 calc R . .
C54 C 0.2607(5) 0.6461(4) 0.1169(3) 0.0945(15) Uani 1 1 d . . .
H54 H 0.2378 0.6960 0.0847 0.113 Uiso 1 1 calc R . .
C55 C 0.2474(4) 0.6642(3) 0.1883(3) 0.0808(13) Uani 1 1 d . . .
H55 H 0.2159 0.7259 0.2050 0.097 Uiso 1 1 calc R . .
C56 C 0.2821(4) 0.5885(3) 0.2348(2) 0.0712(11) Uani 1 1 d . . .
C57 C 0.3251(3) 0.4976(3) 0.2118(2) 0.0653(11) Uani 1 1 d . . .
H57 H 0.3451 0.4476 0.2442 0.078 Uiso 1 1 calc R . .
C58 C 0.2745(3) 0.3464(3) 0.1245(2) 0.0617(10) Uani 1 1 d . . .
C59 C 0.1897(4) 0.3768(3) 0.0785(2) 0.0783(13) Uani 1 1 d . A .
H59 H 0.2011 0.4145 0.0392 0.094 Uiso 1 1 calc R . .
C60 C 0.0883(5) 0.3517(4) 0.0906(3) 0.0984(17) Uani 1 1 d D . .
C61 C 0.0703(5) 0.2951(4) 0.1461(4) 0.111(2) Uani 1 1 d . A .
H61 H 0.0039 0.2758 0.1528 0.134 Uiso 1 1 calc R . .
C62 C 0.1534(7) 0.2677(5) 0.1916(4) 0.1065(18) Uani 1 1 d D . .
C63 C 0.2569(4) 0.2900(3) 0.1819(2) 0.0807(12) Uani 1 1 d . A .
H63 H 0.3134 0.2675 0.2132 0.097 Uiso 1 1 calc R . .
C64 C 0.5487(3) 0.0887(3) 0.37968(18) 0.0562(9) Uani 1 1 d . . .
C65 C 0.5687(3) -0.0059(3) 0.3826(2) 0.0652(10) Uani 1 1 d . . .
H65 H 0.5358 -0.0312 0.3523 0.078 Uiso 1 1 calc R . .
C66 C 0.6380(3) -0.0623(3) 0.4308(2) 0.0661(11) Uani 1 1 d . . .
H66 H 0.6499 -0.1260 0.4336 0.079 Uiso 1 1 calc R . .
C67 C 0.6906(3) -0.0276(3) 0.4751(2) 0.0642(10) Uani 1 1 d . . .
C68 C 0.6664(4) 0.0682(3) 0.4715(2) 0.0697(11) Uani 1 1 d . . .
H68 H 0.6980 0.0939 0.5023 0.084 Uiso 1 1 calc R . .
C69 C 0.5977(4) 0.1264(3) 0.4242(2) 0.0677(11) Uani 1 1 d . . .
H69 H 0.5841 0.1905 0.4221 0.081 Uiso 1 1 calc R . .
C70 C 0.7697(4) -0.0913(3) 0.5258(2) 0.0919(14) Uani 1 1 d . . .
H70A H 0.7537 -0.1486 0.5330 0.138 Uiso 1 1 calc R . .
H70B H 0.7509 -0.0600 0.5709 0.138 Uiso 1 1 calc R . .
H70C H 0.8549 -0.1060 0.5061 0.138 Uiso 1 1 calc R . .
H62 H 0.164(5) 0.218(2) 0.212(2) 0.074(17) Uiso 1 1 d D . .

loop_
_atom_site_aniso_label
_atom_site_aniso_U_11
_atom_site_aniso_U_22
_atom_site_aniso_U_33
_atom_site_aniso_U_23
_atom_site_aniso_U_13
_atom_site_aniso_U_12
S1 0.0748(7) 0.0497(6) 0.0536(6) -0.0075(5) -0.0150(5) -0.0247(5)
S2 0.0532(6) 0.0828(8) 0.0497(6) 0.0089(6) -0.0050(5) -0.0124(6)
Cl1 0.0577(6) 0.0900(9) 0.1777(14) 0.0167(9) -0.0332(8) -0.0241(6)
Cl2 0.0891(9) 0.1404(12) 0.1295(11) 0.0246(10) -0.0211(8) -0.0735(9)
Cl3 0.1408(12) 0.0894(9) 0.0928(9) -0.0264(8) -0.0303(9) -0.0111(8)
Cl4 0.0921(14) 0.152(2) 0.1353(19) -0.0164(16) -0.0593(14) -0.0288(13)
Cl4' 0.086(2) 0.089(3) 0.150(4) 0.000(3) 0.011(3) -0.034(2)
N1 0.0466(17) 0.0526(18) 0.0486(18) 0.0014(15) -0.0076(15) -0.0158(14)
N2 0.0519(17) 0.0465(16) 0.0462(17) -0.0077(14) -0.0071(14) -0.0211(14)
N3 0.0505(17) 0.0429(17) 0.0527(17) -0.0007(14) -0.0140(15) -0.0150(14)
N4 0.0468(16) 0.0543(18) 0.0460(17) -0.0024(14) -0.0060(14) -0.0168(14)
O1 0.110(2) 0.0544(16) 0.0537(17) -0.0090(14) -0.0234(16) -0.0116(15)
O2 0.0555(14) 0.0417(13) 0.0472(14) -0.0008(11) -0.0101(11) -0.0149(11)
O3 0.0747(18) 0.0546(16) 0.0775(19) -0.0166(14) -0.0300(15) 0.0004(13)
O4 0.119(2) 0.0675(17) 0.0642(17) 0.0015(14) -0.0135(16) -0.0591(17)
O5 0.0673(19) 0.173(3) 0.0507(19) 0.002(2) -0.0091(16) 0.0099(19)
O6 0.0507(15) 0.0743(17) 0.0496(15) 0.0016(14) -0.0094(13) 0.0012(13)
O7 0.087(2) 0.075(2) 0.0570(17) -0.0015(15) 0.0021(15) 0.0111(16)
O8 0.0582(16) 0.161(3) 0.077(2) 0.038(2) -0.0259(15) -0.0549(19)
C1 0.069(3) 0.049(2) 0.043(2) 0.0007(18) -0.0154(19) -0.0235(19)
C2 0.080(3) 0.064(3) 0.064(3) 0.003(2) -0.022(2) -0.021(2)
C3 0.109(4) 0.067(3) 0.071(3) 0.009(3) -0.040(3) -0.024(3)
C4 0.129(4) 0.075(3) 0.057(3) 0.019(2) -0.027(3) -0.051(3)
C5 0.090(3) 0.078(3) 0.059(3) 0.007(2) -0.010(2) -0.045(3)
C6 0.073(3) 0.056(2) 0.052(2) 0.003(2) -0.009(2) -0.030(2)
C7 0.058(2) 0.068(3) 0.059(2) 0.005(2) -0.006(2) -0.029(2)
C8 0.050(2) 0.049(2) 0.050(2) -0.0014(18) -0.0101(18) -0.0160(18)
C9 0.047(2) 0.049(2) 0.051(2) -0.0025(18) -0.0091(17) -0.0160(16)
C10 0.051(2) 0.055(2) 0.050(2) -0.0088(19) -0.0035(18) -0.0224(19)
C11 0.044(2) 0.055(2) 0.054(2) -0.010(2) -0.0065(18) -0.0138(17)
C12 0.066(3) 0.075(3) 0.080(3) -0.003(2) 0.008(2) -0.030(2)
C13 0.054(2) 0.043(2) 0.054(2) 0.0009(18) -0.0146(18) -0.0207(17)
C14 0.051(2) 0.049(2) 0.054(2) -0.005(2) -0.0114(19) -0.0189(18)
C15 0.133(4) 0.053(3) 0.074(3) 0.008(2) -0.044(3) -0.040(3)
C16 0.059(2) 0.044(2) 0.046(2) 0.0037(17) -0.0111(18) -0.0153(18)
C17 0.053(2) 0.045(2) 0.054(2) 0.0033(18) -0.0066(19) -0.0213(17)
C18 0.056(2) 0.048(2) 0.077(3) 0.008(2) -0.011(2) -0.0236(19)
C19 0.047(2) 0.053(2) 0.101(3) 0.012(2) -0.003(2) -0.020(2)
C20 0.057(3) 0.069(3) 0.107(4) -0.016(3) 0.020(3) -0.020(2)
C21 0.072(3) 0.080(3) 0.087(3) -0.025(3) 0.011(3) -0.023(3)
C22 0.063(3) 0.071(3) 0.063(3) -0.004(2) -0.004(2) -0.026(2)
C23 0.060(2) 0.042(2) 0.049(2) -0.0019(18) 0.0007(19) -0.0102(18)
C24 0.067(3) 0.073(3) 0.068(3) 0.021(2) -0.007(2) -0.022(2)
C25 0.092(3) 0.083(3) 0.079(3) 0.029(3) -0.006(3) -0.032(3)
C26 0.092(3) 0.078(3) 0.085(3) 0.018(3) 0.010(3) -0.047(3)
C27 0.066(3) 0.071(3) 0.080(3) -0.001(2) 0.005(2) -0.035(2)
C28 0.066(2) 0.057(2) 0.058(2) 0.002(2) -0.006(2) -0.023(2)
C29 0.055(2) 0.055(2) 0.049(2) -0.0122(18) -0.0090(19) -0.0187(18)
C30 0.063(3) 0.090(3) 0.060(3) -0.013(2) -0.005(2) -0.033(2)
C31 0.055(2) 0.099(3) 0.066(3) -0.016(3) -0.013(2) -0.021(2)
C32 0.068(3) 0.070(3) 0.055(3) -0.015(2) -0.013(2) -0.015(2)
C33 0.071(3) 0.097(3) 0.052(2) -0.010(2) -0.003(2) -0.036(2)
C34 0.056(2) 0.092(3) 0.055(2) -0.009(2) -0.009(2) -0.035(2)
C35 0.095(3) 0.122(4) 0.065(3) -0.002(3) -0.031(3) -0.021(3)
C36 0.0448(19) 0.050(2) 0.049(2) 0.0038(18) -0.0107(17) -0.0139(17)
C37 0.061(2) 0.052(2) 0.063(2) 0.007(2) -0.012(2) -0.0154(19)
C38 0.076(3) 0.060(3) 0.077(3) 0.013(2) -0.028(2) -0.010(2)
C39 0.079(3) 0.083(3) 0.080(3) 0.014(3) -0.044(3) -0.014(3)
C40 0.073(3) 0.079(3) 0.080(3) -0.005(2) -0.037(2) -0.020(2)
C41 0.055(2) 0.058(2) 0.061(2) -0.004(2) -0.019(2) -0.0163(19)
C42 0.068(2) 0.053(2) 0.073(3) -0.006(2) -0.026(2) -0.023(2)
C43 0.047(2) 0.039(2) 0.056(2) -0.0048(17) -0.0103(18) -0.0110(16)
C44 0.049(2) 0.0401(19) 0.058(2) -0.0066(17) -0.0125(18) -0.0111(16)
C45 0.057(2) 0.056(2) 0.054(2) -0.0021(19) -0.0125(19) -0.0244(19)
C46 0.065(2) 0.043(2) 0.049(2) -0.0065(17) -0.0102(19) -0.0201(18)
C47 0.091(3) 0.088(3) 0.098(3) -0.014(3) -0.037(3) -0.042(3)
C48 0.046(2) 0.0418(19) 0.053(2) 0.0007(17) -0.0046(18) -0.0145(16)
C49 0.046(2) 0.054(2) 0.054(2) -0.001(2) -0.007(2) -0.0140(18)
C50 0.051(2) 0.081(3) 0.074(3) 0.013(2) -0.005(2) -0.013(2)
C51 0.051(2) 0.071(3) 0.045(2) 0.003(2) -0.0130(18) -0.0037(19)
C52 0.045(2) 0.058(2) 0.056(2) 0.006(2) -0.0095(18) -0.0134(18)
C53 0.091(3) 0.080(3) 0.070(3) 0.018(3) -0.023(2) -0.037(3)
C54 0.126(4) 0.075(4) 0.095(4) 0.031(3) -0.038(3) -0.049(3)
C55 0.082(3) 0.054(3) 0.113(4) 0.004(3) -0.023(3) -0.031(2)
C56 0.064(3) 0.069(3) 0.075(3) -0.002(3) -0.014(2) -0.018(2)
C57 0.063(2) 0.054(2) 0.065(3) 0.004(2) -0.016(2) -0.006(2)
C58 0.058(2) 0.052(2) 0.064(3) -0.015(2) -0.014(2) -0.0045(19)
C59 0.065(3) 0.077(3) 0.080(3) -0.016(2) -0.026(3) -0.005(2)
C60 0.086(4) 0.087(4) 0.116(5) -0.029(3) -0.033(3) -0.013(3)
C61 0.077(4) 0.107(5) 0.151(6) -0.059(4) -0.016(4) -0.027(3)
C62 0.115(5) 0.092(5) 0.113(5) -0.011(4) 0.001(4) -0.047(4)
C63 0.080(3) 0.083(3) 0.082(3) 0.002(3) -0.018(3) -0.033(3)
C64 0.052(2) 0.068(3) 0.041(2) 0.0014(19) -0.0040(18) -0.0174(19)
C65 0.075(3) 0.074(3) 0.056(2) 0.007(2) -0.013(2) -0.038(2)
C66 0.075(3) 0.059(2) 0.061(3) 0.008(2) -0.003(2) -0.027(2)
C67 0.060(2) 0.075(3) 0.052(2) 0.006(2) -0.006(2) -0.022(2)
C68 0.084(3) 0.073(3) 0.057(2) 0.002(2) -0.021(2) -0.031(2)
C69 0.087(3) 0.058(2) 0.055(2) 0.003(2) -0.013(2) -0.022(2)
C70 0.081(3) 0.102(4) 0.087(3) 0.030(3) -0.032(3) -0.026(3)

loop_
_atom_type_symbol
_atom_type_description
_atom_type_scat_dispersion_real
_atom_type_scat_dispersion_imag
_atom_type_scat_source
C C 0.0033 0.0016 'International Tables Vol C Tables 4.2.6.8 and 6.1.1.4'
H H 0.0000 0.0000 'International Tables Vol C Tables 4.2.6.8 and 6.1.1.4'
N N 0.0061 0.0033 'International Tables Vol C Tables 4.2.6.8 and 6.1.1.4'
O O 0.0106 0.0060 'International Tables Vol C Tables 4.2.6.8 and 6.1.1.4'
S S 0.1246 0.1234 'International Tables Vol C Tables 4.2.6.8 and 6.1.1.4'
Cl Cl 0.1484 0.1585 'International Tables Vol C Tables 4.2.6.8 and 6.1.1.4'

loop_
_geom_angle_atom_site_label_1
_geom_angle_atom_site_label_2
_geom_angle_atom_site_label_3
_geom_angle
O3 S1 O4 120.20(17)
O3 S1 N2 106.55(14)
O4 S1 N2 106.10(15)
O3 S1 C29 108.54(17)
O4 S1 C29 107.58(17)
N2 S1 C29 107.21(15)
O7 S2 O8 120.16(19)
O7 S2 N4 105.17(16)
O8 S2 N4 105.52(16)
O7 S2 C64 109.10(18)
O8 S2 C64 107.82(18)
N4 S2 C64 108.55(15)
C62 Cl4' H62 25.3(16)
C8 N1 C1 108.5(3)
C8 N1 C11 121.3(3)
C1 N1 C11 130.0(3)
C10 N2 C9 113.6(2)
C10 N2 S1 115.3(2)
C9 N2 S1 117.6(2)
C36 N3 C43 108.8(3)
C36 N3 C46 129.0(3)
C43 N3 C46 121.7(3)
C45 N4 C44 112.7(2)
C45 N4 S2 114.9(2)
C44 N4 S2 117.1(2)
C14 O2 C16 116.8(3)
C49 O6 C51 118.0(3)
C2 C1 C6 122.8(4)
C2 C1 N1 130.4(4)
C6 C1 N1 106.8(3)
C3 C2 C1 117.3(4)
C3 C2 H2 121.3
C1 C2 H2 121.3
C2 C3 C4 121.2(4)
C2 C3 H3 119.4
C4 C3 H3 119.4
C5 C4 C3 121.3(4)
C5 C4 H4 119.4
C3 C4 H4 119.4
C4 C5 C6 119.2(4)
C4 C5 H5 120.4
C6 C5 H5 120.4
C1 C6 C5 118.2(4)
C1 C6 C7 107.8(3)
C5 C6 C7 134.0(4)
C8 C7 C6 107.3(3)
C8 C7 H7 126.4
C6 C7 H7 126.4
C7 C8 N1 109.6(3)
C7 C8 C9 134.4(3)
N1 C8 C9 116.0(3)
C8 C9 N2 110.1(3)
C8 C9 C13 114.0(3)
N2 C9 C13 107.6(3)
C8 C9 H9 108.3
N2 C9 H9 108.3
C13 C9 H9 108.3
C11 C10 N2 117.6(3)
C11 C10 C12 124.4(3)
N2 C10 C12 117.8(3)
C10 C11 N1 122.3(3)
C10 C11 H11 118.9
N1 C11 H11 118.9
C10 C12 H12A 109.5
C10 C12 H12B 109.5
H12A C12 H12B 109.5
C10 C12 H12C 109.5
H12A C12 H12C 109.5
H12B C12 H12C 109.5
C15 C13 C14 117.1(3)
C15 C13 C9 123.4(3)
C14 C13 C9 119.5(3)
O1 C14 O2 124.1(3)
O1 C14 C13 124.1(3)
O2 C14 C13 111.8(3)
C13 C15 H15A 120.0
C13 C15 H15B 120.0
H15A C15 H15B 120.0
O2 C16 C17 107.5(3)
O2 C16 C23 110.5(3)
C17 C16 C23 112.1(3)
O2 C16 H16 108.9
C17 C16 H16 108.9
C23 C16 H16 108.9
C18 C17 C22 119.1(3)
C18 C17 C16 120.0(3)
C22 C17 C16 121.0(3)
C17 C18 C19 120.4(4)
C17 C18 H18 119.8
C19 C18 H18 119.8
C20 C19 C18 120.7(4)
C20 C19 Cl1 119.8(3)
C18 C19 Cl1 119.5(4)
C21 C20 C19 118.7(4)
C21 C20 H20 120.6
C19 C20 H20 120.6
C20 C21 C22 120.6(4)
C20 C21 H21 119.7
C22 C21 H21 119.7
C17 C22 C21 120.5(4)
C17 C22 H22 119.8
C21 C22 H22 119.8
C28 C23 C24 119.0(4)
C28 C23 C16 122.9(3)
C24 C23 C16 118.1(3)
C25 C24 C23 121.1(4)
C25 C24 H24 119.4
C23 C24 H24 119.4
C24 C25 C26 120.2(4)
C24 C25 H25 119.9
C26 C25 H25 119.9
C27 C26 C25 118.4(4)
C27 C26 H26 120.8
C25 C26 H26 120.8
C26 C27 C28 121.9(4)
C26 C27 Cl2 119.1(3)
C28 C27 Cl2 119.0(3)
C27 C28 C23 119.4(4)
C27 C28 H28 120.3
C23 C28 H28 120.3
C34 C29 C30 120.1(3)
C34 C29 S1 119.3(3)
C30 C29 S1 120.6(3)
C29 C30 C31 119.5(4)
C29 C30 H30 120.3
C31 C30 H30 120.3
C32 C31 C30 121.3(4)
C32 C31 H31 119.3
C30 C31 H31 119.3
C31 C32 C33 117.8(4)
C31 C32 C35 121.9(4)
C33 C32 C35 120.2(4)
C34 C33 C32 121.3(4)
C34 C33 H33 119.3
C32 C33 H33 119.3
C29 C34 C33 119.9(4)
C29 C34 H34 120.1
C33 C34 H34 120.1
C32 C35 H35A 109.5
C32 C35 H35B 109.5
H35A C35 H35B 109.5
C32 C35 H35C 109.5
H35A C35 H35C 109.5
H35B C35 H35C 109.5
N3 C36 C37 129.9(3)
N3 C36 C41 107.4(3)
C37 C36 C41 122.7(3)
C38 C37 C36 117.0(4)
C38 C37 H37 121.5
C36 C37 H37 121.5
C37 C38 C39 121.6(4)
C37 C38 H38 119.2
C39 C38 H38 119.2
C40 C39 C38 121.2(4)
C40 C39 H39 119.4
C38 C39 H39 119.4
C39 C40 C41 119.6(4)
C39 C40 H40 120.2
C41 C40 H40 120.2
C40 C41 C36 117.9(3)
C40 C41 C42 135.3(4)
C36 C41 C42 106.7(3)
C43 C42 C41 107.2(3)
C43 C42 H42 126.4
C41 C42 H42 126.4
C42 C43 N3 109.8(3)
C42 C43 C44 134.2(3)
N3 C43 C44 115.8(3)
N4 C44 C43 108.1(3)
N4 C44 C48 107.8(3)
C43 C44 C48 114.4(3)
N4 C44 H44 108.8
C43 C44 H44 108.8
C48 C44 H44 108.8
C46 C45 N4 118.3(3)
C46 C45 C47 124.6(3)
N4 C45 C47 116.9(3)
C45 C46 N3 120.0(3)
C45 C46 H46 120.0
N3 C46 H46 120.0
C45 C47 H47A 109.5
C45 C47 H47B 109.5
H47A C47 H47B 109.5
C45 C47 H47C 109.5
H47A C47 H47C 109.5
H47B C47 H47C 109.5
C50 C48 C49 117.8(3)
C50 C48 C44 122.7(3)
C49 C48 C44 119.4(3)
O5 C49 O6 121.8(3)
O5 C49 C48 123.5(4)
O6 C49 C48 114.7(3)
C48 C50 H50A 120.0
C48 C50 H50B 120.0
H50A C50 H50B 120.0
O6 C51 C52 108.2(3)
O6 C51 C58 110.0(3)
C52 C51 C58 111.6(3)
O6 C51 H51 109.0
C52 C51 H51 109.0
C58 C51 H51 109.0
C53 C52 C57 119.3(4)
C53 C52 C51 119.4(4)
C57 C52 C51 121.1(3)
C54 C53 C52 121.0(4)
C54 C53 H53 119.5
C52 C53 H53 119.5
C53 C54 C55 120.4(4)
C53 C54 H54 119.8
C55 C54 H54 119.8
C54 C55 C56 118.3(4)
C54 C55 H55 120.9
C56 C55 H55 120.9
C57 C56 C55 121.7(4)
C57 C56 Cl3 119.5(3)
C55 C56 Cl3 118.8(4)
C56 C57 C52 119.2(4)
C56 C57 H57 120.4
C52 C57 H57 120.4
C63 C58 C59 119.0(4)
C63 C58 C51 122.6(4)
C59 C58 C51 118.3(4)
C60 C59 C58 120.2(5)
C60 C59 H59 119.9
C58 C59 H59 119.9
C61 C60 C59 121.6(5)
C61 C60 Cl4 112.6(5)
C59 C60 Cl4 125.8(5)
C60 C61 C62 117.2(6)
C60 C61 H61 121.4
C62 C61 H61 121.4
C61 C62 C63 123.6(6)
C61 C62 Cl4' 110.1(6)
C63 C62 Cl4' 126.0(6)
C61 C62 H62 117(4)
C63 C62 H62 112(4)
Cl4' C62 H62 36(4)
C58 C63 C62 118.3(5)
C58 C63 H63 120.9
C62 C63 H63 120.9
C65 C64 C69 120.7(4)
C65 C64 S2 119.3(3)
C69 C64 S2 120.0(3)
C66 C65 C64 118.9(4)
C66 C65 H65 120.6
C64 C65 H65 120.6
C65 C66 C67 122.2(4)
C65 C66 H66 118.9
C67 C66 H66 118.9
C66 C67 C68 117.1(4)
C66 C67 C70 121.3(4)
C68 C67 C70 121.6(4)
C69 C68 C67 122.2(4)
C69 C68 H68 118.9
C67 C68 H68 118.9
C68 C69 C64 118.9(4)
C68 C69 H69 120.5
C64 C69 H69 120.5
C67 C70 H70A 109.5
C67 C70 H70B 109.5
H70A C70 H70B 109.5
C67 C70 H70C 109.5
H70A C70 H70C 109.5
H70B C70 H70C 109.5

loop_
_geom_bond_atom_site_label_1
_geom_bond_atom_site_label_2
_geom_bond_distance
S1 O3 1.421(3)
S1 O4 1.424(3)
S1 N2 1.667(3)
S1 C29 1.761(4)
S2 O7 1.423(3)
S2 O8 1.429(3)
S2 N4 1.666(3)
S2 C64 1.758(4)
Cl1 C19 1.725(4)
Cl2 C27 1.739(4)
Cl3 C56 1.749(4)
Cl4 C60 1.664(5)
Cl4' C62 1.626(8)
Cl4' H62 1.08(4)
N1 C8 1.383(4)
N1 C1 1.392(4)
N1 C11 1.396(4)
N2 C10 1.452(4)
N2 C9 1.500(4)
N3 C36 1.377(4)
N3 C43 1.381(4)
N3 C46 1.399(4)
N4 C45 1.443(4)
N4 C44 1.491(4)
O1 C14 1.197(4)
O2 C14 1.330(4)
O2 C16 1.447(4)
O5 C49 1.188(4)
O6 C49 1.319(4)
O6 C51 1.457(4)
C1 C2 1.385(5)
C1 C6 1.389(5)
C2 C3 1.372(6)
C2 H2 0.9300
C3 C4 1.382(6)
C3 H3 0.9300
C4 C5 1.369(6)
C4 H4 0.9300
C5 C6 1.398(5)
C5 H5 0.9300
C6 C7 1.428(5)
C7 C8 1.344(5)
C7 H7 0.9300
C8 C9 1.490(5)
C9 C13 1.514(4)
C9 H9 0.9800
C10 C11 1.322(5)
C10 C12 1.487(5)
C11 H11 0.9300
C12 H12A 0.9600
C12 H12B 0.9600
C12 H12C 0.9600
C13 C15 1.313(4)
C13 C14 1.487(5)
C15 H15A 0.9300
C15 H15B 0.9300
C16 C17 1.507(4)
C16 C23 1.517(5)
C16 H16 0.9800
C17 C18 1.369(5)
C17 C22 1.374(5)
C18 C19 1.383(5)
C18 H18 0.9300
C19 C20 1.377(6)
C20 C21 1.369(6)
C20 H20 0.9300
C21 C22 1.387(5)
C21 H21 0.9300
C22 H22 0.9300
C23 C28 1.377(5)
C23 C24 1.377(5)
C24 C25 1.370(5)
C24 H24 0.9300
C25 C26 1.378(6)
C25 H25 0.9300
C26 C27 1.370(6)
C26 H26 0.9300
C27 C28 1.376(5)
C28 H28 0.9300
C29 C34 1.370(5)
C29 C30 1.372(5)
C30 C31 1.382(5)
C30 H30 0.9300
C31 C32 1.378(5)
C31 H31 0.9300
C32 C33 1.383(5)
C32 C35 1.507(5)
C33 C34 1.373(5)
C33 H33 0.9300
C34 H34 0.9300
C35 H35A 0.9600
C35 H35B 0.9600
C35 H35C 0.9600
C36 C37 1.394(4)
C36 C41 1.403(5)
C37 C38 1.358(5)
C37 H37 0.9300
C38 C39 1.384(6)
C38 H38 0.9300
C39 C40 1.369(5)
C39 H39 0.9300
C40 C41 1.383(5)
C40 H40 0.9300
C41 C42 1.440(5)
C42 C43 1.346(4)
C42 H42 0.9300
C43 C44 1.499(4)
C44 C48 1.523(5)
C44 H44 0.9800
C45 C46 1.323(4)
C45 C47 1.494(5)
C46 H46 0.9300
C47 H47A 0.9600
C47 H47B 0.9600
C47 H47C 0.9600
C48 C50 1.303(4)
C48 C49 1.479(5)
C50 H50A 0.9300
C50 H50B 0.9300
C51 C52 1.505(5)
C51 C58 1.513(5)
C51 H51 0.9800
C52 C53 1.369(5)
C52 C57 1.385(5)
C53 C54 1.365(6)
C53 H53 0.9300
C54 C55 1.375(6)
C54 H54 0.9300
C55 C56 1.381(6)
C55 H55 0.9300
C56 C57 1.363(5)
C57 H57 0.9300
C58 C63 1.375(5)
C58 C59 1.379(5)
C59 C60 1.377(7)
C59 H59 0.9300
C60 C61 1.353(7)
C61 C62 1.357(8)
C61 H61 0.9300
C62 C63 1.377(7)
C62 H62 0.796(19)
C63 H63 0.9300
C64 C65 1.374(5)
C64 C69 1.377(5)
C65 C66 1.371(5)
C65 H65 0.9300
C66 C67 1.376(5)
C66 H66 0.9300
C67 C68 1.382(5)
C67 C70 1.502(5)
C68 C69 1.366(5)
C68 H68 0.9300
C69 H69 0.9300
C70 H70A 0.9600
C70 H70B 0.9600
C70 H70C 0.9600

loop_
_geom_torsion_atom_site_label_1
_geom_torsion_atom_site_label_2
_geom_torsion_atom_site_label_3
_geom_torsion_atom_site_label_4
_geom_torsion
O3 S1 N2 C10 -170.4(2)
O4 S1 N2 C10 60.4(3)
C29 S1 N2 C10 -54.3(3)
O3 S1 N2 C9 -32.2(3)
O4 S1 N2 C9 -161.4(2)
C29 S1 N2 C9 83.8(3)
O7 S2 N4 C45 175.4(2)
O8 S2 N4 C45 -56.6(3)
C64 S2 N4 C45 58.7(3)
O7 S2 N4 C44 39.8(3)
O8 S2 N4 C44 167.8(2)
C64 S2 N4 C44 -76.8(3)
C8 N1 C1 C2 -179.3(4)
C11 N1 C1 C2 -3.8(6)
C8 N1 C1 C6 0.3(4)
C11 N1 C1 C6 175.8(3)
C6 C1 C2 C3 0.0(6)
N1 C1 C2 C3 179.5(3)
C1 C2 C3 C4 -0.5(6)
C2 C3 C4 C5 0.7(7)
C3 C4 C5 C6 -0.3(6)
C2 C1 C6 C5 0.4(5)
N1 C1 C6 C5 -179.2(3)
C2 C1 C6 C7 179.7(3)
N1 C1 C6 C7 0.1(4)
C4 C5 C6 C1 -0.2(5)
C4 C5 C6 C7 -179.3(4)
C1 C6 C7 C8 -0.4(4)
C5 C6 C7 C8 178.7(4)
C6 C7 C8 N1 0.5(4)
C6 C7 C8 C9 178.7(4)
C1 N1 C8 C7 -0.5(4)
C11 N1 C8 C7 -176.5(3)
C1 N1 C8 C9 -179.1(3)
C11 N1 C8 C9 5.0(4)
C7 C8 C9 N2 145.6(4)
N1 C8 C9 N2 -36.3(4)
C7 C8 C9 C13 -93.4(5)
N1 C8 C9 C13 84.7(4)
C10 N2 C9 C8 50.2(3)
S1 N2 C9 C8 -88.7(3)
C10 N2 C9 C13 -74.6(3)
S1 N2 C9 C13 146.5(2)
C9 N2 C10 C11 -33.0(4)
S1 N2 C10 C11 106.8(3)
C9 N2 C10 C12 142.6(3)
S1 N2 C10 C12 -77.5(3)
N2 C10 C11 N1 -0.5(5)
C12 C10 C11 N1 -175.8(3)
C8 N1 C11 C10 15.7(5)
C1 N1 C11 C10 -159.3(3)
C8 C9 C13 C15 -10.9(5)
N2 C9 C13 C15 111.5(4)
C8 C9 C13 C14 168.4(3)
N2 C9 C13 C14 -69.2(4)
C16 O2 C14 O1 0.4(5)
C16 O2 C14 C13 -178.6(3)
C15 C13 C14 O1 -13.4(5)
C9 C13 C14 O1 167.2(3)
C15 C13 C14 O2 165.7(3)
C9 C13 C14 O2 -13.7(4)
C14 O2 C16 C17 147.9(3)
C14 O2 C16 C23 -89.5(3)
O2 C16 C17 C18 -134.8(3)
C23 C16 C17 C18 103.5(4)
O2 C16 C17 C22 45.4(4)
C23 C16 C17 C22 -76.3(4)
C22 C17 C18 C19 -0.4(5)
C16 C17 C18 C19 179.8(3)
C17 C18 C19 C20 1.6(6)
C17 C18 C19 Cl1 -177.0(3)
C18 C19 C20 C21 -1.1(6)
Cl1 C19 C20 C21 177.4(3)
C19 C20 C21 C22 -0.4(7)
C18 C17 C22 C21 -1.1(5)
C16 C17 C22 C21 178.6(3)
C20 C21 C22 C17 1.6(6)
O2 C16 C23 C28 -6.4(4)
C17 C16 C23 C28 113.5(4)
O2 C16 C23 C24 174.8(3)
C17 C16 C23 C24 -65.3(4)
C28 C23 C24 C25 0.8(6)
C16 C23 C24 C25 179.6(4)
C23 C24 C25 C26 -0.6(7)
C24 C25 C26 C27 0.1(7)
C25 C26 C27 C28 0.4(7)
C25 C26 C27 Cl2 -179.8(3)
C26 C27 C28 C23 -0.2(6)
Cl2 C27 C28 C23 180.0(3)
C24 C23 C28 C27 -0.4(5)
C16 C23 C28 C27 -179.1(3)
O3 S1 C29 C34 24.3(3)
O4 S1 C29 C34 155.8(3)
N2 S1 C29 C34 -90.5(3)
O3 S1 C29 C30 -155.3(3)
O4 S1 C29 C30 -23.7(3)
N2 S1 C29 C30 90.0(3)
C34 C29 C30 C31 0.3(6)
S1 C29 C30 C31 179.8(3)
C29 C30 C31 C32 0.2(6)
C30 C31 C32 C33 -0.9(6)
C30 C31 C32 C35 -178.0(4)
C31 C32 C33 C34 1.1(6)
C35 C32 C33 C34 178.3(4)
C30 C29 C34 C33 -0.1(6)
S1 C29 C34 C33 -179.6(3)
C32 C33 C34 C29 -0.7(6)
C43 N3 C36 C37 177.4(4)
C46 N3 C36 C37 5.2(6)
C43 N3 C36 C41 -1.4(4)
C46 N3 C36 C41 -173.5(3)
N3 C36 C37 C38 -178.2(3)
C41 C36 C37 C38 0.4(5)
C36 C37 C38 C39 0.3(6)
C37 C38 C39 C40 -0.9(7)
C38 C39 C40 C41 0.9(7)
C39 C40 C41 C36 -0.3(6)
C39 C40 C41 C42 176.9(4)
N3 C36 C41 C40 178.5(3)
C37 C36 C41 C40 -0.3(6)
N3 C36 C41 C42 0.6(4)
C37 C36 C41 C42 -178.3(3)
C40 C41 C42 C43 -177.0(4)
C36 C41 C42 C43 0.4(4)
C41 C42 C43 N3 -1.3(4)
C41 C42 C43 C44 174.2(4)
C36 N3 C43 C42 1.7(4)
C46 N3 C43 C42 174.5(3)
C36 N3 C43 C44 -174.7(3)
C46 N3 C43 C44 -1.9(4)
C45 N4 C44 C43 -54.6(3)
S2 N4 C44 C43 81.9(3)
C45 N4 C44 C48 69.5(3)
S2 N4 C44 C48 -154.0(2)
C42 C43 C44 N4 -138.0(4)
N3 C43 C44 N4 37.2(4)
C42 C43 C44 C48 101.9(5)
N3 C43 C44 C48 -82.8(4)
C44 N4 C45 C46 37.6(4)
S2 N4 C45 C46 -99.9(3)
C44 N4 C45 C47 -137.4(3)
S2 N4 C45 C47 85.1(3)
N4 C45 C46 N3 0.3(5)
C47 C45 C46 N3 174.9(3)
C36 N3 C46 C45 151.8(3)
C43 N3 C46 C45 -19.4(5)
N4 C44 C48 C50 -123.7(4)
C43 C44 C48 C50 -3.5(5)
N4 C44 C48 C49 58.0(4)
C43 C44 C48 C49 178.2(3)
C51 O6 C49 O5 -2.5(6)
C51 O6 C49 C48 175.5(3)
C50 C48 C49 O5 15.0(6)
C44 C48 C49 O5 -166.6(4)
C50 C48 C49 O6 -163.0(3)
C44 C48 C49 O6 15.5(5)
C49 O6 C51 C52 -121.6(3)
C49 O6 C51 C58 116.2(3)
O6 C51 C52 C53 141.6(3)
C58 C51 C52 C53 -97.2(4)
O6 C51 C52 C57 -42.3(4)
C58 C51 C52 C57 78.9(4)
C57 C52 C53 C54 -1.4(6)
C51 C52 C53 C54 174.8(4)
C52 C53 C54 C55 1.8(7)
C53 C54 C55 C56 -0.1(7)
C54 C55 C56 C57 -2.0(6)
C54 C55 C56 Cl3 179.7(3)
C55 C56 C57 C52 2.4(6)
Cl3 C56 C57 C52 -179.3(3)
C53 C52 C57 C56 -0.7(6)
C51 C52 C57 C56 -176.8(3)
O6 C51 C58 C63 22.6(5)
C52 C51 C58 C63 -97.6(4)
O6 C51 C58 C59 -161.3(3)
C52 C51 C58 C59 78.6(4)
C63 C58 C59 C60 0.7(6)
C51 C58 C59 C60 -175.6(4)
C58 C59 C60 C61 -1.7(7)
C58 C59 C60 Cl4 175.3(3)
C59 C60 C61 C62 3.1(8)
Cl4 C60 C61 C62 -174.3(4)
C60 C61 C62 C63 -3.7(9)
C60 C61 C62 Cl4' 170.1(5)
C59 C58 C63 C62 -1.2(6)
C51 C58 C63 C62 174.9(4)
C61 C62 C63 C58 2.8(8)
Cl4' C62 C63 C58 -170.1(5)
O7 S2 C64 C65 164.0(3)
O8 S2 C64 C65 32.0(3)
N4 S2 C64 C65 -81.9(3)
O7 S2 C64 C69 -19.6(4)
O8 S2 C64 C69 -151.6(3)
N4 S2 C64 C69 94.5(3)
C69 C64 C65 C66 0.2(6)
S2 C64 C65 C66 176.6(3)
C64 C65 C66 C67 -1.6(6)
C65 C66 C67 C68 2.7(6)
C65 C66 C67 C70 -178.0(4)
C66 C67 C68 C69 -2.6(6)
C70 C67 C68 C69 178.1(4)
C67 C68 C69 C64 1.4(6)
C65 C64 C69 C68 -0.1(6)
S2 C64 C69 C68 -176.5(3)
